data_7117031
loop_
_publ_author_name
'Xiaoqing Wang'
'Qingsong Liu'
'Hui Yan'
'Zhipeng Liu'
'Mingguang Yao'
'Qingfu Zhang'
'Shuwen Gong'
'Weijiang He'

_publ_section_title
;
 Piezochromic luminescence behaviors of two new benzothiazole-enamido
 boron difluoride complexes: intra- and inter-molecular effects induced by
 hydrostatic compression
;
_journal_name_full Chem.Commun.
_journal_page_first 7497
_journal_paper_doi 10.1039/C5cc01902H
_journal_volume 51
_journal_year 2015
_chemical_formula_sum 'C27 H19 B F2 N2 S'
_chemical_formula_weight 452.32
_chemical_name_systematic
; 
 ? 
;
_space_group_IT_number 2
_symmetry_cell_setting triclinic
_symmetry_space_group_name_Hall '-P 1'
_symmetry_space_group_name_H-M 'P -1'
_atom_sites_solution_hydrogens geom
_atom_sites_solution_primary direct
_atom_sites_solution_secondary difmap
_audit_creation_method SHELXL-97
_audit_update_record
;
2014-05-28 deposited with the CCDC.
2015-03-24 downloaded from the CCDC.
;
_cell_angle_alpha 95.587(6)
_cell_angle_beta 95.919(4)
_cell_angle_gamma 96.900(6)
_cell_formula_units_Z 4
_cell_length_a 10.1096(5)
_cell_length_b 12.4472(13)
_cell_length_c 18.3814(9)
_cell_measurement_temperature 293(2)
_cell_volume 2269.9(3)
_computing_structure_refinement 'SHELXL-97 (Sheldrick, 1997)'
_computing_structure_solution 'SHELXS-97 (Sheldrick, 1990)'
_diffrn_ambient_temperature 293(2)
_diffrn_measured_fraction_theta_full 0.999
_diffrn_measured_fraction_theta_max 0.999
_diffrn_radiation_monochromator graphite
_diffrn_radiation_source 'fine-focus sealed tube'
_diffrn_radiation_type MoK\a
_diffrn_radiation_wavelength 0.71073
_diffrn_reflns_av_R_equivalents 0.0408
_diffrn_reflns_av_sigmaI/netI 0.0950
_diffrn_reflns_limit_h_max 12
_diffrn_reflns_limit_h_min -12
_diffrn_reflns_limit_k_max 13
_diffrn_reflns_limit_k_min -14
_diffrn_reflns_limit_l_max 21
_diffrn_reflns_limit_l_min -21
_diffrn_reflns_number 15241
_diffrn_reflns_theta_full 25.02
_diffrn_reflns_theta_max 25.02
_diffrn_reflns_theta_min 2.46
_exptl_absorpt_coefficient_mu 0.177
_exptl_absorpt_correction_T_max 0.9808
_exptl_absorpt_correction_T_min 0.9791
_exptl_crystal_colour yellow
_exptl_crystal_density_diffrn 1.324
_exptl_crystal_density_method 'not measured'
_exptl_crystal_description prism
_exptl_crystal_F_000 936
_exptl_crystal_size_max 0.12
_exptl_crystal_size_mid 0.11
_exptl_crystal_size_min 0.11
_refine_diff_density_max 0.819
_refine_diff_density_min -0.255
_refine_diff_density_rms 0.046
_refine_ls_extinction_method none
_refine_ls_goodness_of_fit_ref 1.012
_refine_ls_hydrogen_treatment mixed
_refine_ls_matrix_type full
_refine_ls_number_parameters 595
_refine_ls_number_reflns 7977
_refine_ls_number_restraints 2016
_refine_ls_restrained_S_all 0.951
_refine_ls_R_factor_all 0.1438
_refine_ls_R_factor_gt 0.0670
_refine_ls_shift/su_max 0.000
_refine_ls_shift/su_mean 0.000
_refine_ls_structure_factor_coef Fsqd
_refine_ls_weighting_details 'calc w=1/[\s^2^(Fo^2^)+(0.0657P)^2^+0.4176P] where P=(Fo^2^+2Fc^2^)/3'
_refine_ls_weighting_scheme calc
_refine_ls_wR_factor_gt 0.1415
_refine_ls_wR_factor_ref 0.1832
_reflns_number_gt 4094
_reflns_number_total 7977
_reflns_threshold_expression >2sigma(I)
_cod_data_source_file c5cc01902h2.cif
_cod_data_source_block exp_3967
_cod_original_sg_symbol_H-M P-1
_cod_database_code 7117031

loop_
_symmetry_equiv_pos_as_xyz
'x, y, z'
'-x, -y, -z'

loop_
_atom_site_label
_atom_site_type_symbol
_atom_site_fract_x
_atom_site_fract_y
_atom_site_fract_z
_atom_site_U_iso_or_equiv
_atom_site_adp_type
_atom_site_occupancy
_atom_site_symmetry_multiplicity
_atom_site_calc_flag
_atom_site_refinement_flags
_atom_site_disorder_assembly
_atom_site_disorder_group
S1 S 0.69835(12) 0.26523(10) 0.18143(6) 0.0706(4) Uani 1 1 d U . .
S2 S 0.82654(11) 0.77331(10) 0.43479(6) 0.0620(3) Uani 1 1 d U . .
F1 F 0.5704(3) -0.0931(2) 0.05743(13) 0.0887(9) Uani 1 1 d U . .
F2 F 0.7878(3) -0.0963(2) 0.09713(13) 0.0907(9) Uani 1 1 d U . .
F3 F 0.5693(2) 0.4156(2) 0.40709(11) 0.0702(7) Uani 1 1 d U . .
F4 F 0.7834(2) 0.3850(2) 0.40051(11) 0.0694(7) Uani 1 1 d U . .
N1 N 0.6925(3) 0.0672(3) 0.12495(15) 0.0487(8) Uani 1 1 d U . .
N2 N 0.7392(3) 0.0082(3) -0.00265(15) 0.0465(8) Uani 1 1 d U . .
N3 N 0.7393(3) 0.5684(3) 0.41773(15) 0.0473(8) Uani 1 1 d U . .
N4 N 0.7235(3) 0.4489(3) 0.51861(14) 0.0433(7) Uani 1 1 d U . .
B1 B 0.6966(5) -0.0325(4) 0.0691(3) 0.0557(12) Uani 1 1 d U . .
B2 B 0.7013(4) 0.4503(4) 0.4345(2) 0.0487(11) Uani 1 1 d U . .
C1 C 0.6583(4) 0.1609(4) 0.2363(2) 0.0593(11) Uani 1 1 d U . .
C2 C 0.6264(4) 0.1692(4) 0.3079(2) 0.0757(13) Uani 1 1 d U . .
H2 H 0.6241 0.2368 0.3339 0.091 Uiso 1 1 calc R . .
C3 C 0.5982(4) 0.0744(5) 0.3393(2) 0.0750(14) Uani 1 1 d U . .
H3 H 0.5772 0.0779 0.3875 0.090 Uiso 1 1 calc R . .
C4 C 0.6006(4) -0.0247(4) 0.3009(2) 0.0684(12) Uani 1 1 d U . .
H4 H 0.5823 -0.0876 0.3235 0.082 Uiso 1 1 calc R . .
C5 C 0.6298(4) -0.0330(4) 0.2290(2) 0.0582(11) Uani 1 1 d U . .
H5 H 0.6288 -0.1008 0.2026 0.070 Uiso 1 1 calc R . .
C6 C 0.6606(4) 0.0622(4) 0.19717(19) 0.0522(10) Uani 1 1 d U . .
C7 C 0.7129(4) 0.1692(4) 0.1088(2) 0.0513(10) Uani 1 1 d U . .
C8 C 0.7432(3) 0.1981(3) 0.03929(18) 0.0459(9) Uani 1 1 d U . .
C9 C 0.7561(3) 0.1148(3) -0.01398(18) 0.0453(9) Uani 1 1 d U . .
C10 C 0.7484(4) 0.3136(3) 0.02563(19) 0.0503(10) Uani 1 1 d U . .
C11 C 0.8537(4) 0.3908(4) 0.0571(2) 0.0654(11) Uani 1 1 d U . .
H11 H 0.9233 0.3693 0.0872 0.079 Uiso 1 1 calc R . .
C12 C 0.8584(5) 0.4983(4) 0.0452(2) 0.0799(14) Uani 1 1 d U . .
H12 H 0.9310 0.5482 0.0668 0.096 Uiso 1 1 calc R . .
C13 C 0.7569(6) 0.5324(4) 0.0019(3) 0.0839(14) Uani 1 1 d U . .
H13 H 0.7592 0.6055 -0.0054 0.101 Uiso 1 1 calc R . .
C14 C 0.6517(5) 0.4575(5) -0.0307(2) 0.0792(14) Uani 1 1 d U . .
H14 H 0.5834 0.4798 -0.0613 0.095 Uiso 1 1 calc R . .
C15 C 0.6463(4) 0.3498(4) -0.0187(2) 0.0645(11) Uani 1 1 d U . .
H15 H 0.5734 0.3003 -0.0405 0.077 Uiso 1 1 calc R . .
C16 C 0.7920(4) 0.1451(3) -0.08641(18) 0.0460(9) Uani 1 1 d U . .
C17 C 0.9151(4) 0.2038(4) -0.0911(2) 0.0601(11) Uani 1 1 d U . .
H17 H 0.9765 0.2226 -0.0492 0.072 Uiso 1 1 calc R . .
C18 C 0.9470(4) 0.2344(4) -0.1577(2) 0.0707(13) Uani 1 1 d U . .
H18 H 1.0309 0.2722 -0.1610 0.085 Uiso 1 1 calc R . .
C19 C 0.8555(5) 0.2095(4) -0.2190(2) 0.0733(13) Uani 1 1 d U . .
H19 H 0.8766 0.2323 -0.2636 0.088 Uiso 1 1 calc R . .
C20 C 0.7342(5) 0.1518(4) -0.2151(2) 0.0690(12) Uani 1 1 d U . .
H20 H 0.6732 0.1344 -0.2573 0.083 Uiso 1 1 calc R . .
C21 C 0.7007(4) 0.1186(4) -0.1491(2) 0.0593(11) Uani 1 1 d U . .
H21 H 0.6176 0.0789 -0.1467 0.071 Uiso 1 1 calc R . .
C22 C 0.7654(4) -0.0748(3) -0.05755(19) 0.0495(10) Uani 1 1 d U . .
C23 C 0.8896(4) -0.0750(4) -0.0804(2) 0.0590(11) Uani 1 1 d U . .
H23 H 0.9584 -0.0201 -0.0610 0.071 Uiso 1 1 calc R . .
C24 C 0.9137(5) -0.1561(4) -0.1324(2) 0.0722(13) Uani 1 1 d U . .
H24 H 0.9983 -0.1552 -0.1481 0.087 Uiso 1 1 calc R . .
C25 C 0.8131(6) -0.2379(4) -0.1609(3) 0.0843(14) Uani 1 1 d U . .
H25 H 0.8291 -0.2922 -0.1961 0.101 Uiso 1 1 calc R . .
C26 C 0.6899(6) -0.2389(4) -0.1373(3) 0.0870(15) Uani 1 1 d U . .
H26 H 0.6224 -0.2950 -0.1564 0.104 Uiso 1 1 calc R . .
C27 C 0.6625(4) -0.1587(4) -0.0856(2) 0.0683(12) Uani 1 1 d U . .
H27 H 0.5778 -0.1604 -0.0698 0.082 Uiso 1 1 calc R . .
C28 C 0.7775(4) 0.7084(4) 0.3455(2) 0.0567(10) Uani 1 1 d U . .
C29 C 0.7813(4) 0.7544(4) 0.2795(2) 0.0691(12) Uani 1 1 d U . .
H29 H 0.8157 0.8269 0.2785 0.083 Uiso 1 1 calc R . .
C30 C 0.7319(5) 0.6877(5) 0.2156(2) 0.0763(14) Uani 1 1 d U . .
H30 H 0.7300 0.7167 0.1708 0.092 Uiso 1 1 calc R . .
C31 C 0.6853(4) 0.5790(4) 0.2167(2) 0.0698(13) Uani 1 1 d U . .
H31 H 0.6541 0.5361 0.1725 0.084 Uiso 1 1 calc R . .
C32 C 0.6841(4) 0.5329(4) 0.2820(2) 0.0626(11) Uani 1 1 d U . .
H32 H 0.6521 0.4598 0.2827 0.075 Uiso 1 1 calc R . .
C33 C 0.7325(4) 0.5999(4) 0.3470(2) 0.0515(10) Uani 1 1 d U . .
C34 C 0.7878(3) 0.6505(3) 0.4711(2) 0.0477(9) Uani 1 1 d U . .
C35 C 0.8035(3) 0.6384(3) 0.54594(19) 0.0472(9) Uani 1 1 d U . .
C36 C 0.7729(3) 0.5361(3) 0.56773(18) 0.0437(9) Uani 1 1 d U . .
C37 C 0.8443(4) 0.7392(3) 0.5979(2) 0.0508(10) Uani 1 1 d U . .
C38 C 0.9751(4) 0.7899(4) 0.6094(2) 0.0668(12) Uani 1 1 d U . .
H38 H 1.0412 0.7589 0.5863 0.080 Uiso 1 1 calc R . .
C39 C 1.0089(5) 0.8872(4) 0.6554(3) 0.0838(15) Uani 1 1 d U . .
H39 H 1.0973 0.9207 0.6628 0.101 Uiso 1 1 calc R . .
C40 C 0.9135(5) 0.9334(4) 0.6896(3) 0.0804(14) Uani 1 1 d U . .
H40 H 0.9367 0.9985 0.7202 0.096 Uiso 1 1 calc R . .
C41 C 0.7839(5) 0.8847(4) 0.6791(2) 0.0775(13) Uani 1 1 d U . .
H41 H 0.7188 0.9164 0.7027 0.093 Uiso 1 1 calc R . .
C42 C 0.7489(4) 0.7879(4) 0.6334(2) 0.0638(11) Uani 1 1 d U . .
H42 H 0.6602 0.7553 0.6266 0.077 Uiso 1 1 calc R . .
C43 C 0.7933(3) 0.5192(3) 0.64682(18) 0.0444(9) Uani 1 1 d U . .
C44 C 0.9230(4) 0.5296(3) 0.6825(2) 0.0556(10) Uani 1 1 d U . .
H44 H 0.9961 0.5497 0.6577 0.067 Uiso 1 1 calc R . .
C45 C 0.9425(4) 0.5098(4) 0.7554(2) 0.0653(12) Uani 1 1 d U . .
H45 H 1.0290 0.5173 0.7796 0.078 Uiso 1 1 calc R . .
C46 C 0.8360(5) 0.4795(4) 0.7919(2) 0.0645(12) Uani 1 1 d U . .
H46 H 0.8502 0.4657 0.8407 0.077 Uiso 1 1 calc R . .
C47 C 0.7090(4) 0.4694(4) 0.7573(2) 0.0644(12) Uani 1 1 d U . .
H47 H 0.6366 0.4496 0.7827 0.077 Uiso 1 1 calc R . .
C48 C 0.6872(4) 0.4882(3) 0.6849(2) 0.0555(10) Uani 1 1 d U . .
H48 H 0.6000 0.4799 0.6614 0.067 Uiso 1 1 calc R . .
C49 C 0.7029(4) 0.3398(3) 0.53969(17) 0.0446(9) Uani 1 1 d U . .
C50 C 0.5745(4) 0.2861(4) 0.53531(19) 0.0567(10) Uani 1 1 d U . .
H50 H 0.5013 0.3220 0.5228 0.068 Uiso 1 1 calc R . .
C51 C 0.5548(4) 0.1793(4) 0.5494(2) 0.0660(12) Uani 1 1 d U . .
H51 H 0.4680 0.1431 0.5463 0.079 Uiso 1 1 calc R . .
C52 C 0.6613(5) 0.1260(4) 0.5679(2) 0.0672(12) Uani 1 1 d U . .
H52 H 0.6474 0.0538 0.5777 0.081 Uiso 1 1 calc R . .
C53 C 0.7896(5) 0.1794(4) 0.5722(2) 0.0647(11) Uani 1 1 d U . .
H53 H 0.8625 0.1433 0.5850 0.078 Uiso 1 1 calc R . .
C54 C 0.8101(4) 0.2856(4) 0.55761(19) 0.0547(10) Uani 1 1 d U . .
H54 H 0.8970 0.3211 0.5599 0.066 Uiso 1 1 calc R . .

loop_
_atom_site_aniso_label
_atom_site_aniso_U_11
_atom_site_aniso_U_22
_atom_site_aniso_U_33
_atom_site_aniso_U_23
_atom_site_aniso_U_13
_atom_site_aniso_U_12
S1 0.0899(8) 0.0568(9) 0.0619(7) -0.0083(6) 0.0205(6) -0.0015(7)
S2 0.0617(7) 0.0517(8) 0.0756(7) 0.0184(6) 0.0099(5) 0.0093(6)
F1 0.0926(19) 0.082(2) 0.0808(16) -0.0166(14) 0.0331(14) -0.0322(16)
F2 0.129(2) 0.086(2) 0.0760(16) 0.0297(15) 0.0294(15) 0.0558(18)
F3 0.0646(14) 0.0785(19) 0.0620(14) 0.0196(12) -0.0120(11) -0.0061(13)
F4 0.0997(18) 0.0595(18) 0.0572(13) 0.0082(11) 0.0221(12) 0.0310(14)
N1 0.0464(17) 0.054(2) 0.0459(17) 0.0094(15) 0.0064(13) 0.0023(16)
N2 0.0439(16) 0.046(2) 0.0496(17) 0.0081(15) 0.0055(13) 0.0057(15)
N3 0.0517(17) 0.048(2) 0.0455(17) 0.0069(15) 0.0090(14) 0.0140(16)
N4 0.0422(16) 0.046(2) 0.0430(16) 0.0081(14) 0.0055(13) 0.0070(15)
B1 0.051(3) 0.056(3) 0.060(3) 0.007(2) 0.010(2) 0.006(2)
B2 0.052(3) 0.051(3) 0.044(2) 0.010(2) 0.006(2) 0.009(2)
C1 0.058(2) 0.064(3) 0.055(2) 0.006(2) 0.0145(19) -0.002(2)
C2 0.078(3) 0.079(4) 0.063(3) -0.022(2) 0.016(2) -0.003(3)
C3 0.073(3) 0.099(4) 0.049(2) 0.005(3) 0.016(2) -0.011(3)
C4 0.068(3) 0.080(4) 0.057(3) 0.021(2) 0.009(2) -0.001(3)
C5 0.052(2) 0.066(3) 0.055(2) 0.001(2) 0.0035(18) 0.010(2)
C6 0.048(2) 0.062(3) 0.045(2) 0.007(2) 0.0038(17) 0.005(2)
C7 0.045(2) 0.051(3) 0.054(2) -0.0037(19) 0.0023(17) 0.0031(19)
C8 0.0417(19) 0.049(2) 0.046(2) 0.0090(17) 0.0062(16) -0.0002(18)
C9 0.0365(18) 0.049(2) 0.049(2) 0.0042(18) 0.0026(15) 0.0018(18)
C10 0.051(2) 0.053(3) 0.046(2) -0.0027(18) 0.0122(17) 0.004(2)
C11 0.071(3) 0.054(3) 0.065(2) -0.002(2) 0.001(2) 0.000(2)
C12 0.093(3) 0.060(3) 0.080(3) -0.001(3) 0.003(3) -0.005(3)
C13 0.118(4) 0.051(3) 0.087(3) 0.012(3) 0.033(3) 0.011(3)
C14 0.088(3) 0.077(4) 0.077(3) 0.018(3) 0.009(2) 0.024(3)
C15 0.062(2) 0.064(3) 0.068(2) 0.011(2) 0.008(2) 0.008(2)
C16 0.048(2) 0.046(2) 0.046(2) 0.0064(16) 0.0097(16) 0.0077(18)
C17 0.057(2) 0.064(3) 0.057(2) 0.006(2) 0.0099(18) -0.004(2)
C18 0.075(3) 0.066(3) 0.071(3) 0.006(2) 0.028(2) -0.011(2)
C19 0.105(4) 0.064(3) 0.055(3) 0.008(2) 0.029(2) 0.006(3)
C20 0.082(3) 0.072(3) 0.051(2) 0.006(2) 0.007(2) 0.005(3)
C21 0.058(2) 0.065(3) 0.053(2) 0.007(2) 0.0052(19) 0.003(2)
C22 0.056(2) 0.048(3) 0.044(2) 0.0047(17) 0.0021(17) 0.011(2)
C23 0.054(2) 0.070(3) 0.052(2) 0.002(2) -0.0005(18) 0.017(2)
C24 0.073(3) 0.079(4) 0.066(3) -0.003(2) 0.004(2) 0.027(3)
C25 0.105(4) 0.066(4) 0.083(3) -0.010(3) 0.006(3) 0.034(3)
C26 0.100(4) 0.063(4) 0.092(3) -0.012(3) 0.012(3) 0.002(3)
C27 0.067(3) 0.062(3) 0.072(3) -0.007(2) 0.008(2) 0.004(2)
C28 0.053(2) 0.066(3) 0.059(2) 0.019(2) 0.0129(18) 0.020(2)
C29 0.066(3) 0.071(3) 0.080(3) 0.035(3) 0.019(2) 0.015(2)
C30 0.079(3) 0.098(4) 0.065(3) 0.037(3) 0.021(2) 0.032(3)
C31 0.075(3) 0.085(4) 0.056(2) 0.013(2) 0.014(2) 0.028(3)
C32 0.074(3) 0.072(3) 0.048(2) 0.015(2) 0.0146(19) 0.020(2)
C33 0.051(2) 0.060(3) 0.050(2) 0.0178(19) 0.0126(17) 0.019(2)
C34 0.0397(19) 0.047(2) 0.060(2) 0.0120(19) 0.0099(17) 0.0126(18)
C35 0.0423(19) 0.048(2) 0.052(2) 0.0039(18) 0.0056(16) 0.0104(18)
C36 0.0349(18) 0.050(2) 0.0469(19) 0.0032(17) 0.0015(15) 0.0107(17)
C37 0.051(2) 0.044(2) 0.057(2) 0.0046(18) 0.0012(18) 0.0076(19)
C38 0.054(2) 0.057(3) 0.087(3) -0.006(2) 0.008(2) 0.010(2)
C39 0.064(3) 0.069(4) 0.108(3) -0.008(3) -0.005(3) -0.005(3)
C40 0.089(3) 0.060(3) 0.087(3) -0.010(3) -0.002(3) 0.013(3)
C41 0.081(3) 0.067(3) 0.085(3) -0.011(3) 0.014(2) 0.023(3)
C42 0.061(2) 0.059(3) 0.069(3) -0.004(2) 0.004(2) 0.011(2)
C43 0.044(2) 0.046(2) 0.0443(19) 0.0030(16) 0.0035(16) 0.0142(17)
C44 0.053(2) 0.061(3) 0.053(2) 0.0044(19) 0.0050(18) 0.008(2)
C45 0.061(3) 0.072(3) 0.059(2) 0.001(2) -0.012(2) 0.014(2)
C46 0.083(3) 0.067(3) 0.045(2) 0.009(2) 0.003(2) 0.015(2)
C47 0.071(3) 0.071(3) 0.052(2) 0.010(2) 0.011(2) 0.009(2)
C48 0.052(2) 0.062(3) 0.053(2) 0.0057(19) 0.0043(18) 0.012(2)
C49 0.054(2) 0.044(2) 0.0364(18) 0.0042(16) 0.0068(16) 0.0086(19)
C50 0.050(2) 0.061(3) 0.060(2) 0.016(2) 0.0102(18) 0.002(2)
C51 0.066(3) 0.067(3) 0.066(3) 0.020(2) 0.013(2) -0.005(2)
C52 0.092(3) 0.054(3) 0.057(2) 0.019(2) 0.013(2) 0.001(3)
C53 0.072(3) 0.053(3) 0.074(3) 0.019(2) 0.010(2) 0.020(2)
C54 0.054(2) 0.053(3) 0.060(2) 0.0145(19) 0.0086(18) 0.010(2)

loop_
_atom_type_symbol
_atom_type_description
_atom_type_scat_dispersion_real
_atom_type_scat_dispersion_imag
_atom_type_scat_source
C C 0.0033 0.0016 'International Tables Vol C Tables 4.2.6.8 and 6.1.1.4'
H H 0.0000 0.0000 'International Tables Vol C Tables 4.2.6.8 and 6.1.1.4'
S S 0.1246 0.1234 'International Tables Vol C Tables 4.2.6.8 and 6.1.1.4'
F F 0.0171 0.0103 'International Tables Vol C Tables 4.2.6.8 and 6.1.1.4'
N N 0.0061 0.0033 'International Tables Vol C Tables 4.2.6.8 and 6.1.1.4'
B B 0.0013 0.0007 'International Tables Vol C Tables 4.2.6.8 and 6.1.1.4'

loop_
_geom_angle_atom_site_label_1
_geom_angle_atom_site_label_2
_geom_angle_atom_site_label_3
_geom_angle
_geom_angle_site_symmetry_1
_geom_angle_site_symmetry_3
C7 S1 C1 90.2(2) . .
C34 S2 C28 90.3(2) . .
C7 N1 C6 111.8(3) . .
C7 N1 B1 123.3(3) . .
C6 N1 B1 124.8(3) . .
C9 N2 C22 120.9(3) . .
C9 N2 B1 123.5(3) . .
C22 N2 B1 115.5(3) . .
C34 N3 C33 113.7(3) . .
C34 N3 B2 122.5(3) . .
C33 N3 B2 123.8(3) . .
C36 N4 C49 122.2(3) . .
C36 N4 B2 125.1(3) . .
C49 N4 B2 112.2(3) . .
F2 B1 F1 108.8(4) . .
F2 B1 N1 109.7(3) . .
F1 B1 N1 108.6(3) . .
F2 B1 N2 110.0(3) . .
F1 B1 N2 111.4(3) . .
N1 B1 N2 108.4(4) . .
F3 B2 F4 109.5(4) . .
F3 B2 N4 111.4(3) . .
F4 B2 N4 110.3(3) . .
F3 B2 N3 109.2(3) . .
F4 B2 N3 108.5(3) . .
N4 B2 N3 107.9(3) . .
C6 C1 C2 121.6(4) . .
C6 C1 S1 109.6(3) . .
C2 C1 S1 128.8(4) . .
C3 C2 C1 117.9(5) . .
C4 C3 C2 121.0(4) . .
C3 C4 C5 121.1(4) . .
C4 C5 C6 118.4(4) . .
C1 C6 C5 120.0(4) . .
C1 C6 N1 114.9(4) . .
C5 C6 N1 125.2(4) . .
N1 C7 C8 123.9(4) . .
N1 C7 S1 113.6(3) . .
C8 C7 S1 122.5(3) . .
C9 C8 C7 117.5(4) . .
C9 C8 C10 123.7(3) . .
C7 C8 C10 118.6(3) . .
N2 C9 C8 123.1(3) . .
N2 C9 C16 119.3(3) . .
C8 C9 C16 117.7(4) . .
C11 C10 C15 117.0(4) . .
C11 C10 C8 121.5(4) . .
C15 C10 C8 121.5(4) . .
C12 C11 C10 121.8(4) . .
C13 C12 C11 120.4(5) . .
C12 C13 C14 119.2(5) . .
C13 C14 C15 120.6(5) . .
C14 C15 C10 121.1(4) . .
C17 C16 C21 119.4(3) . .
C17 C16 C9 120.0(3) . .
C21 C16 C9 120.5(3) . .
C18 C17 C16 120.1(4) . .
C19 C18 C17 120.1(4) . .
C20 C19 C18 120.4(4) . .
C19 C20 C21 120.5(4) . .
C20 C21 C16 119.4(4) . .
C23 C22 C27 119.9(4) . .
C23 C22 N2 121.1(3) . .
C27 C22 N2 119.0(3) . .
C22 C23 C24 120.4(4) . .
C25 C24 C23 120.2(4) . .
C26 C25 C24 119.5(5) . .
C25 C26 C27 121.7(5) . .
C26 C27 C22 118.3(4) . .
C33 C28 C29 121.5(4) . .
C33 C28 S2 110.9(3) . .
C29 C28 S2 127.6(4) . .
C30 C29 C28 117.2(5) . .
C29 C30 C31 121.6(4) . .
C30 C31 C32 121.2(4) . .
C31 C32 C33 117.7(4) . .
C28 C33 N3 113.2(3) . .
C28 C33 C32 120.7(4) . .
N3 C33 C32 126.0(4) . .
N3 C34 C35 124.0(4) . .
N3 C34 S2 111.8(3) . .
C35 C34 S2 124.2(3) . .
C36 C35 C34 118.7(3) . .
C36 C35 C37 124.0(3) . .
C34 C35 C37 117.1(4) . .
N4 C36 C35 121.7(3) . .
N4 C36 C43 118.1(3) . .
C35 C36 C43 120.3(3) . .
C38 C37 C42 117.9(4) . .
C38 C37 C35 121.9(4) . .
C42 C37 C35 120.1(4) . .
C37 C38 C39 120.6(4) . .
C40 C39 C38 120.4(4) . .
C39 C40 C41 120.1(5) . .
C40 C41 C42 120.1(5) . .
C37 C42 C41 120.9(4) . .
C48 C43 C44 118.9(3) . .
C48 C43 C36 121.7(3) . .
C44 C43 C36 119.3(3) . .
C45 C44 C43 119.4(4) . .
C46 C45 C44 120.5(4) . .
C47 C46 C45 120.3(4) . .
C46 C47 C48 120.2(4) . .
C47 C48 C43 120.6(4) . .
C54 C49 C50 119.5(4) . .
C54 C49 N4 120.6(3) . .
C50 C49 N4 119.6(3) . .
C51 C50 C49 119.8(4) . .
C52 C51 C50 120.5(4) . .
C51 C52 C53 119.7(4) . .
C54 C53 C52 120.2(4) . .
C53 C54 C49 120.3(4) . .

loop_
_geom_bond_atom_site_label_1
_geom_bond_atom_site_label_2
_geom_bond_distance
_geom_bond_site_symmetry_2
S1 C7 1.733(4) .
S1 C1 1.755(4) .
S2 C34 1.744(4) .
S2 C28 1.752(4) .
F1 B1 1.388(5) .
F2 B1 1.379(5) .
F3 B2 1.379(5) .
F4 B2 1.383(5) .
N1 C7 1.329(5) .
N1 C6 1.403(4) .
N1 B1 1.539(6) .
N2 C9 1.356(5) .
N2 C22 1.440(5) .
N2 B1 1.541(5) .
N3 C34 1.353(5) .
N3 C33 1.391(4) .
N3 B2 1.542(5) .
N4 C36 1.352(4) .
N4 C49 1.446(5) .
N4 B2 1.541(5) .
C1 C6 1.366(6) .
C1 C2 1.384(5) .
C2 C3 1.377(6) .
C3 C4 1.364(6) .
C4 C5 1.380(5) .
C5 C6 1.389(5) .
C7 C8 1.414(5) .
C8 C9 1.383(5) .
C8 C10 1.478(5) .
C9 C16 1.487(5) .
C10 C11 1.383(5) .
C10 C15 1.393(5) .
C11 C12 1.373(6) .
C12 C13 1.368(6) .
C13 C14 1.371(6) .
C14 C15 1.376(6) .
C16 C17 1.380(5) .
C16 C21 1.386(5) .
C17 C18 1.375(5) .
C18 C19 1.366(6) .
C19 C20 1.357(6) .
C20 C21 1.381(5) .
C22 C23 1.364(5) .
C22 C27 1.401(5) .
C23 C24 1.382(6) .
C24 C25 1.372(6) .
C25 C26 1.360(6) .
C26 C27 1.383(6) .
C28 C33 1.377(6) .
C28 C29 1.394(5) .
C29 C30 1.380(6) .
C30 C31 1.381(6) .
C31 C32 1.382(5) .
C32 C33 1.396(5) .
C34 C35 1.394(5) .
C35 C36 1.382(5) .
C35 C37 1.488(5) .
C36 C43 1.486(5) .
C37 C38 1.382(5) .
C37 C42 1.385(5) .
C38 C39 1.392(6) .
C39 C40 1.358(6) .
C40 C41 1.362(6) .
C41 C42 1.386(6) .
C43 C48 1.378(5) .
C43 C44 1.390(5) .
C44 C45 1.384(5) .
C45 C46 1.361(6) .
C46 C47 1.358(5) .
C47 C48 1.374(5) .
C49 C54 1.372(5) .
C49 C50 1.378(5) .
C50 C51 1.374(6) .
C51 C52 1.362(6) .
C52 C53 1.375(6) .
C53 C54 1.370(6) .
